data_7030515
loop_
_publ_author_name
'Constable, Edwin C.'
'Zhang, Guoqi'
'Housecroft, Catherine E.'
'Neuburger, Markus'
'Schaffner, Silvia'

_publ_section_title
;
 Diastereoselective complex formation with a simple C2-symmetric
 hexadentate ligand based on a 1,1'-binaphthalene scaffold
;
_journal_coden_ASTM DTARAF
_journal_issue 39
_journal_name_full 'Dalton Transactions'
_journal_page_first 8165
_journal_page_last 8167
_journal_paper_doi 10.1039/b916996m
_journal_year 2009
_chemical_absolute_configuration ad
_chemical_formula_moiety '(C42 H28 Fe N6), 2(B F4), 2(H2 O)'
_chemical_formula_sum 'C42 H32 B2 F8 Fe N6 O2'
_chemical_formula_weight 882.2
_space_group_IT_number 214
_symmetry_cell_setting cubic
_symmetry_space_group_name_Hall 'I 4bd 2c 3'
_symmetry_space_group_name_H-M 'I 41 3 2'
_atom_sites_solution_hydrogens geom
_atom_sites_solution_primary direct
_audit_creation_date 09-01-05
_audit_creation_method CRYSTALS_ver_12.86
_cell_angle_alpha 90
_cell_angle_beta 90
_cell_angle_gamma 90
_cell_formula_units_Z 24
_cell_length_a 30.4864(9)
_cell_length_b 30.4864(9)
_cell_length_c 30.4864(9)
_cell_measurement_reflns_used 9103
_cell_measurement_temperature 123
_cell_measurement_theta_max 25
_cell_measurement_theta_min 3
_cell_volume 28334.7(14)
_computing_cell_refinement 'DENZO/SCALEPACK (Otwinowski & Minor, 1997)'
_computing_data_collection 'COLLECT (Nonius, 1997-2001).'
_computing_data_reduction 'DENZO/SCALEPACK (Otwinowski & Minor, 1997)'
_computing_molecular_graphics 'CAMERON (Watkin et al., 1996)'
_computing_publication_material 'CRYSTALS (Betteridge et al., 2003)'
_computing_structure_refinement 'CRYSTALS (Betteridge et al., 2003)'
_computing_structure_solution 'SIR92 (Altomare et al., 1994)'
_diffrn_ambient_temperature 123
_diffrn_measured_fraction_theta_full 0.997
_diffrn_measured_fraction_theta_max 0.997
_diffrn_measurement_device 'Nonius KappaCCD'
_diffrn_measurement_device_type Area
_diffrn_measurement_method '\f & \w scans'
_diffrn_radiation_monochromator graphite
_diffrn_radiation_type 'Mo K\a'
_diffrn_radiation_wavelength 0.71073
_diffrn_reflns_av_R_equivalents 0.064
_diffrn_reflns_limit_h_max 34
_diffrn_reflns_limit_h_min -37
_diffrn_reflns_limit_k_max 38
_diffrn_reflns_limit_k_min -34
_diffrn_reflns_limit_l_max 38
_diffrn_reflns_limit_l_min -38
_diffrn_reflns_number 80792
_diffrn_reflns_theta_full 26.390
_diffrn_reflns_theta_max 26.390
_diffrn_reflns_theta_min 1.889
_diffrn_standards_number 0
_exptl_absorpt_coefficient_mu 0.390
_exptl_absorpt_correction_T_max 0.98
_exptl_absorpt_correction_T_min 0.95
_exptl_absorpt_correction_type multi-scan
_exptl_absorpt_process_details 'DENZO/SCALEPACK (Otwinowski & Minor, 1997)'
_exptl_crystal_colour purple
_exptl_crystal_density_diffrn 1.235
_exptl_crystal_density_method 'not measured'
_exptl_crystal_description block
_exptl_crystal_F_000 10704.337
_exptl_crystal_size_max 0.25
_exptl_crystal_size_mid 0.14
_exptl_crystal_size_min 0.05
_refine_diff_density_max 0.76
_refine_diff_density_min -1.00
_refine_ls_abs_structure_details 'Flack (1983), 2092 Friedel-pairs'
_refine_ls_abs_structure_Flack 0.04(3)
_refine_ls_extinction_method None
_refine_ls_goodness_of_fit_ref 1.0281
_refine_ls_hydrogen_treatment constr
_refine_ls_matrix_type full
_refine_ls_number_parameters 387
_refine_ls_number_reflns 3554
_refine_ls_number_restraints 562
_refine_ls_R_factor_all 0.1046
_refine_ls_R_factor_gt 0.0763
_refine_ls_shift/su_max 0.006688
_refine_ls_structure_factor_coef F
_refine_ls_weighting_details
;
Method, part 1, Chebychev polynomial, (Watkin, 1994, Prince, 1982)
[weight] = 1.0/[A~0~*T~0~(x)+A~1~*T~1~(x) ... +A~n-1~]*T~n-1~(x)]
where A~i~ are the Chebychev coefficients listed below and x= Fcalc/Fmax
Method = Robust Weighting (Prince, 1982)
W = [weight] * [1-(deltaF/6*sigmaF)^2^]^2^
A~i~ are:
0.584 0.530 0.241 -0.518E-01
;
_refine_ls_weighting_scheme calc
_refine_ls_wR_factor_all 0.1325
_refine_ls_wR_factor_gt 0.0796
_refine_ls_wR_factor_ref 0.0796
_reflns_limit_h_max 22
_reflns_limit_h_min -20
_reflns_limit_k_max 26
_reflns_limit_k_min 0
_reflns_limit_l_max 38
_reflns_limit_l_min 2
_reflns_number_gt 3554
_reflns_number_total 4860
_reflns_threshold_expression I>2.0\s(I)
_oxford_diffrn_Wilson_B_factor 3.50
_oxford_diffrn_Wilson_scale 826.74
_oxford_refine_ls_r_factor_ref 0.0763
_oxford_refine_ls_scale 0.04582(15)
_oxford_reflns_number_all 4824
_oxford_reflns_threshold_expression_ref I>2.0\s(I)
_oxford_structure_analysis_title 'gq46_123k_0m in I-43m'
_cod_duplicate_entry 7002403
_cod_data_source_file b916996m.txt
_cod_data_source_block gq46_123k
_cod_depositor_comments
;
The following automatic conversions were performed:

'_symmetry_cell_setting' value 'Cubic' changed to 'cubic' according
to
/usr/data/users/saulius/automatic-downloads/retrospective/RSC/lib/dictionaries/cif_core.dic
dictionary named 'cif_core.dic' version 2.4.2 from 2011-04-26.

Automatic conversion script
Id: cif_fix_values 2281 2013-09-26 08:29:07Z andrius 
;
_cod_original_sg_symbol_H-M 'I 41 3 2 '
_cod_original_formula_sum 'C42 H32 B2.00 F8.00 Fe1 N6 O2.00'
_cod_database_code 7030515

loop_
_symmetry_equiv_pos_as_xyz
x,y,z
x+1/2,y+1/2,z+1/2
y,z,x
y+1/2,z+1/2,x+1/2
z,x,y
z+1/2,x+1/2,y+1/2
-y+1/4,x+3/4,z+1/4
-y+3/4,x+5/4,z+3/4
-z+1/4,y+3/4,x+1/4
-z+3/4,y+5/4,x+3/4
-x+1/4,z+3/4,y+1/4
-x+3/4,z+5/4,y+3/4
-x+1/2,-y,z+1/2
-x+1,-y+1/2,z+1
-z,x+1/2,-y+1/2
-z+1/2,x+1,-y+1
-x,y+1/2,-z+1/2
-x+1/2,y+1,-z+1
-y+1/2,-z,x+1/2
-y+1,-z+1/2,x+1
-z+1/2,-x,y+1/2
-z+1,-x+1/2,y+1
y+1/4,-x+1/4,z+3/4
y+3/4,-x+3/4,z+5/4
z+1/4,-y+1/4,x+3/4
z+3/4,-y+3/4,x+5/4
x+1/4,-z+1/4,y+3/4
x+3/4,-z+3/4,y+5/4
-y,z+1/2,-x+1/2
-y+1/2,z+1,-x+1
-z+3/4,-y+3/4,-x+3/4
-z+5/4,-y+5/4,-x+5/4
-x+3/4,-z+3/4,-y+3/4
-x+5/4,-z+5/4,-y+5/4
-y+3/4,-x+3/4,-z+3/4
-y+5/4,-x+5/4,-z+5/4
y+1/2,-z+1/2,-x
y+1,-z+1,-x+1/2
y+3/4,x+1/4,-z+1/4
y+5/4,x+3/4,-z+3/4
z+3/4,y+1/4,-x+1/4
z+5/4,y+3/4,-x+3/4
x+3/4,z+1/4,-y+1/4
x+5/4,z+3/4,-y+3/4
x+1/2,-y+1/2,-z
x+1,-y+1,-z+1/2
z+1/2,-x+1/2,-y
z+1,-x+1,-y+1/2

loop_
_atom_site_label
_atom_site_type_symbol
_atom_site_fract_x
_atom_site_fract_y
_atom_site_fract_z
_atom_site_U_iso_or_equiv
_atom_site_occupancy
_atom_site_adp_type
_atom_site_refinement_flags_posn
_atom_site_refinement_flags_adp
Fe1 Fe 0.51114(3) 0.5000 0.2500 0.0490 1.0000 Uani S T
N1 N 0.46502(13) 0.45413(10) 0.24970(12) 0.0478 1.0000 Uani . .
N2 N 0.50891(14) 0.48703(11) 0.18904(11) 0.0520 1.0000 Uani . .
N3 N 0.56028(14) 0.53653(12) 0.22769(13) 0.0562 1.0000 Uani . .
C1 C 0.44302(16) 0.43821(13) 0.28451(15) 0.0512 1.0000 Uani . .
C2 C 0.41018(17) 0.40722(15) 0.28062(17) 0.0562 1.0000 Uani . .
C3 C 0.39917(16) 0.39153(14) 0.23969(17) 0.0568 1.0000 Uani . .
C4 C 0.42137(17) 0.40705(14) 0.20294(16) 0.0557 1.0000 Uani . .
C5 C 0.45391(15) 0.43889(12) 0.21033(13) 0.0474 1.0000 Uani . .
C6 C 0.47995(17) 0.45829(15) 0.17342(15) 0.0534 1.0000 Uani . .
C7 C 0.47606(19) 0.45009(15) 0.12896(16) 0.0606 1.0000 Uani . .
C8 C 0.5030(2) 0.47270(16) 0.10030(16) 0.0654 1.0000 Uani . .
C9 C 0.5337(2) 0.5022(2) 0.11616(16) 0.0699 1.0000 Uani . .
C10 C 0.53578(18) 0.50865(15) 0.16139(15) 0.0582 1.0000 Uani . .
C11 C 0.56693(17) 0.53472(14) 0.18572(16) 0.0586 1.0000 Uani . .
C12 C 0.5956(2) 0.55089(16) 0.25456(17) 0.0637 1.0000 Uani . .
C13 C 0.6310(2) 0.52207(18) 0.26116(18) 0.0692 1.0000 Uani . .
C14 C 0.6651(2) 0.5357(2) 0.2897(2) 0.0765 1.0000 Uani . .
C15 C 0.7011(3) 0.5073(3) 0.3003(2) 0.0977 1.0000 Uani . .
C16 C 0.7357(3) 0.5210(4) 0.3243(3) 0.1248 1.0000 Uani . .
C17 C 0.7350(3) 0.5654(4) 0.3418(4) 0.1356 1.0000 Uani . .
C18 C 0.7024(3) 0.5931(3) 0.3327(3) 0.1187 1.0000 Uani . .
C19 C 0.6662(3) 0.5788(2) 0.3067(2) 0.0924 1.0000 Uani . .
C20 C 0.6286(3) 0.60659(19) 0.2992(2) 0.0860 1.0000 Uani . .
C21 C 0.5948(2) 0.59237(17) 0.27383(19) 0.0722 1.0000 Uani . .
B1 B 0.41904(19) 0.41904(19) 0.41904(19) 0.0459 0.5000 Uani DS TU
B2 B 0.42914(19) 0.42914(19) 0.42914(19) 0.0478 0.5000 Uani DS TU
B11 B 0.6411(3) 0.4044(2) 0.3895(3) 0.0725 0.5000 Uani D U
F1 F 0.39227(15) 0.39227(15) 0.39227(15) 0.0475 0.5000 Uani DS TU
F2 F 0.45598(15) 0.45598(15) 0.45598(15) 0.0561 0.5000 Uani DS TU
F3 F 0.4536(3) 0.4371(4) 0.3942(3) 0.0641 0.3000 Uani D U
F4 F 0.43566(14) 0.44168(18) 0.38561(13) 0.0640 0.7000 Uani D U
F11 F 0.6514(3) 0.3660(2) 0.3652(3) 0.0694 0.5000 Uani D U
F12 F 0.6584(2) 0.4415(2) 0.3684(3) 0.1004 0.5000 Uani D U
F13 F 0.5953(2) 0.4094(2) 0.3923(2) 0.0602 0.5000 Uani D U
F14 F 0.6585(2) 0.4014(2) 0.4322(2) 0.0879 0.5000 Uani D U
B21 B 0.6334(6) 0.4776(6) 0.0380(5) 0.1239 0.1667 Uani D U
F21 F 0.6397(5) 0.4639(6) 0.0822(5) 0.1154 0.1670 Uani D U
F22 F 0.6300(7) 0.5245(6) 0.0369(8) 0.1114 0.1667 Uani D U
F23 F 0.5927(7) 0.4601(10) 0.0244(9) 0.1360 0.1667 Uani D U
F24 F 0.6666(8) 0.4584(9) 0.0108(7) 0.1210 0.1667 Uani D U
O1 O 0.6340(6) 0.4770(6) 0.0392(5) 0.1233 0.1667 Uani . U
O2 O 0.6333(5) 0.4524(6) 0.0957(5) 0.1029 0.1667 Uani . U
O3 O 0.5943(14) 0.5054(14) 0.0233(11) 0.1194 0.1670 Uani . U
O4 O 0.4967(8) 0.5033(8) 0.0033(8) 0.1449 0.4500 Uani S TU
O5 O 0.5653(19) 0.4969(18) 0.0116(17) 0.1422 0.1500 Uani . U
O6 O 0.520(2) 0.480(2) -0.020(2) 0.1492 0.1500 Uani S TU
O8 O 0.5653(17) 0.4347(17) -0.0653(17) 0.1664 0.1500 Uani S TU
O9 O 0.6784(15) 0.3750 -0.0716(15) 0.1536 0.2000 Uani S TU
H11 H 0.4497 0.4496 0.3127 0.0616 1.0000 Uiso R .
H21 H 0.3962 0.3958 0.3060 0.0707 1.0000 Uiso R .
H31 H 0.3760 0.3709 0.2365 0.0685 1.0000 Uiso R .
H41 H 0.4155 0.3961 0.1744 0.0716 1.0000 Uiso R .
H71 H 0.4548 0.4298 0.1186 0.0757 1.0000 Uiso R .
H81 H 0.5015 0.4674 0.0696 0.0815 1.0000 Uiso R .
H91 H 0.5520 0.5188 0.0973 0.0820 1.0000 Uiso R .
H111 H 0.5902 0.5500 0.1717 0.0727 1.0000 Uiso R .
H151 H 0.7009 0.4774 0.2914 0.1272 1.0000 Uiso R .
H161 H 0.7603 0.5025 0.3291 0.1203 1.0000 Uiso R .
H171 H 0.7587 0.5741 0.3600 0.1422 1.0000 Uiso R .
H181 H 0.7045 0.6221 0.3440 0.1318 1.0000 Uiso R .
H201 H 0.6292 0.6354 0.3111 0.1164 1.0000 Uiso R .
H211 H 0.5688 0.6093 0.2713 0.1001 1.0000 Uiso R .

loop_
_atom_site_aniso_label
_atom_site_aniso_U_11
_atom_site_aniso_U_22
_atom_site_aniso_U_33
_atom_site_aniso_U_23
_atom_site_aniso_U_13
_atom_site_aniso_U_12
Fe1 0.0720(6) 0.0321(4) 0.0429(4) 0.0116(3) 0.0000 0.0000
N1 0.069(2) 0.0296(14) 0.0443(17) 0.0031(14) -0.0054(18) 0.0089(14)
N2 0.079(3) 0.0369(17) 0.0405(17) 0.0104(14) 0.0022(17) 0.0092(17)
N3 0.072(2) 0.0383(18) 0.059(2) 0.0177(16) -0.0025(19) -0.0019(18)
C1 0.073(3) 0.036(2) 0.045(2) 0.0069(17) 0.002(2) 0.0020(19)
C2 0.071(3) 0.041(2) 0.056(3) 0.0115(19) 0.000(2) 0.003(2)
C3 0.063(3) 0.038(2) 0.070(3) 0.005(2) 0.004(2) 0.0077(19)
C4 0.067(3) 0.041(2) 0.059(3) -0.002(2) -0.007(2) 0.011(2)
C5 0.071(3) 0.0318(18) 0.040(2) 0.0069(15) 0.0003(18) 0.0151(18)
C6 0.070(3) 0.039(2) 0.051(2) 0.0078(19) -0.008(2) 0.013(2)
C7 0.092(4) 0.045(2) 0.045(2) 0.004(2) 0.000(2) 0.017(2)
C8 0.097(4) 0.054(3) 0.045(2) 0.0060(19) -0.001(3) 0.021(3)
C9 0.083(3) 0.070(3) 0.057(3) 0.019(3) 0.002(2) 0.014(3)
C10 0.074(3) 0.049(3) 0.051(2) 0.013(2) 0.006(2) 0.014(2)
C11 0.073(3) 0.043(2) 0.060(3) 0.026(2) 0.000(2) -0.008(2)
C12 0.084(3) 0.055(3) 0.052(3) 0.023(2) 0.004(2) -0.005(2)
C13 0.080(3) 0.062(3) 0.065(3) 0.017(2) 0.003(3) -0.010(3)
C14 0.080(4) 0.074(4) 0.075(4) 0.022(3) -0.008(3) -0.020(3)
C15 0.097(5) 0.110(5) 0.086(4) 0.017(4) -0.021(4) -0.007(4)
C16 0.103(6) 0.142(8) 0.130(7) 0.021(6) -0.032(6) -0.004(5)
C17 0.116(7) 0.143(8) 0.148(8) 0.045(7) -0.070(6) -0.036(6)
C18 0.136(7) 0.105(6) 0.115(6) 0.015(5) -0.033(6) -0.042(6)
C19 0.108(5) 0.080(4) 0.090(4) 0.040(4) -0.028(4) -0.031(4)
C20 0.129(6) 0.047(3) 0.082(4) 0.009(3) -0.007(4) -0.021(3)
C21 0.099(4) 0.045(3) 0.073(3) 0.013(2) 0.001(3) -0.019(3)
B1 0.0459(13) 0.0459(13) 0.0459(13) 0.0063(11) 0.0063(11) 0.0063(11)
B2 0.0478(13) 0.0478(13) 0.0478(13) 0.0053(11) 0.0053(11) 0.0053(11)
B11 0.069(3) 0.054(3) 0.095(4) 0.015(3) -0.025(3) 0.006(4)
F1 0.0475(15) 0.0475(15) 0.0475(15) 0.0053(14) 0.0053(14) 0.0053(14)
F2 0.0561(17) 0.0561(17) 0.0561(17) 0.0012(15) 0.0012(15) 0.0012(15)
F3 0.042(2) 0.102(4) 0.048(2) 0.0084(19) 0.0007(18) -0.012(3)
F4 0.045(2) 0.092(2) 0.0548(14) 0.0272(15) -0.0067(14) -0.015(2)
F11 0.061(3) 0.070(3) 0.077(4) 0.011(3) -0.010(3) 0.003(3)
F12 0.065(3) 0.068(3) 0.168(5) 0.037(3) -0.032(4) -0.012(3)
F13 0.067(3) 0.044(3) 0.070(4) 0.008(3) -0.017(3) -0.001(3)
F14 0.093(4) 0.060(3) 0.111(3) -0.014(3) -0.056(3) 0.017(3)
B21 0.123(7) 0.142(9) 0.107(7) 0.018(8) 0.020(6) -0.011(7)
F21 0.094(9) 0.143(11) 0.110(7) 0.028(8) 0.034(6) 0.000(8)
F22 0.092(9) 0.143(9) 0.099(11) 0.033(8) 0.045(8) -0.013(8)
F23 0.131(7) 0.147(9) 0.130(9) 0.025(11) 0.007(8) -0.017(7)
F24 0.133(9) 0.143(13) 0.087(10) 0.014(11) 0.012(9) -0.004(10)
O1 0.158(11) 0.137(9) 0.075(8) -0.034(10) -0.009(8) -0.002(9)
O2 0.091(10) 0.106(11) 0.112(8) 0.015(9) 0.035(7) 0.003(9)
O3 0.117(8) 0.146(9) 0.095(11) 0.025(10) 0.021(9) -0.016(6)
O4 0.145(6) 0.145(6) 0.145(6) 0.023(8) -0.023(8) -0.023(8)
O5 0.143(6) 0.144(9) 0.139(12) 0.028(10) -0.014(8) -0.022(7)
O6 0.149(8) 0.149(8) 0.149(8) 0.020(7) -0.020(7) -0.020(7)
O8 0.17(2) 0.17(2) 0.17(2) -0.03(2) 0.03(2) 0.03(2)
O9 0.14(2) 0.18(4) 0.14(2) -0.001(16) 0.09(3) 0.001(16)

loop_
_atom_type_symbol
_atom_type_scat_dispersion_real
_atom_type_scat_dispersion_imag
_atom_type_scat_Cromer_Mann_a1
_atom_type_scat_Cromer_Mann_b1
_atom_type_scat_Cromer_Mann_a2
_atom_type_scat_Cromer_Mann_b2
_atom_type_scat_Cromer_Mann_a3
_atom_type_scat_Cromer_Mann_b3
_atom_type_scat_Cromer_Mann_a4
_atom_type_scat_Cromer_Mann_b4
_atom_type_scat_Cromer_Mann_c
_atom_type_scat_source
C 0.0033 0.0016 2.3100 20.8439 1.0200 10.2075 1.5886 0.5687 0.8650 51.6512 0.2156 'International Tables Vol C 4.2.6.8 and 6.1.1.4'
H 0.0000 0.0000 0.4930 10.5109 0.3229 26.1257 0.1402 3.1424 0.0408 57.7998 0.0030 'International Tables Vol C 4.2.6.8 and 6.1.1.4'
B 0.0013 0.0007 2.0545 23.2185 1.3326 1.0210 1.0979 60.3498 0.7068 0.1403 -0.1932 'International Tables Vol C 4.2.6.8 and 6.1.1.4'
N 0.0061 0.0033 12.2126 0.0057 3.1322 9.8933 2.0125 28.9975 1.1663 0.5826 -11.5290 'International Tables Vol C 4.2.6.8 and 6.1.1.4'
F 0.0171 0.0103 3.5392 10.2825 2.6412 4.2944 1.5170 0.2615 1.0243 26.1476 0.2776 'International Tables Vol C 4.2.6.8 and 6.1.1.4'
Fe 0.3463 0.8444 11.7695 4.7611 7.3573 0.3072 3.5222 15.3535 2.3045 76.8805 1.0369 'International Tables Vol C 4.2.6.8 and 6.1.1.4'
O 0.0106 0.0060 3.0485 13.2771 2.2868 5.7011 1.5463 0.3239 0.8670 32.9089 0.2508 'International Tables Vol C 4.2.6.8 and 6.1.1.4'
Cl 0.1484 0.1585 11.4604 0.0104 7.1964 1.1662 6.2556 18.5194 1.6455 47.7784 -9.5574 'International Tables Vol C 4.2.6.8 and 6.1.1.4'

loop_
_geom_angle_atom_site_label_1
_geom_angle_site_symmetry_1
_geom_angle_atom_site_label_2
_geom_angle_atom_site_label_3
_geom_angle_site_symmetry_3
_geom_angle
_geom_angle_publ_flag
N3 46_455 Fe1 N1 46_455 158.18(16) yes
N3 46_455 Fe1 N2 46_455 78.98(17) yes
N1 46_455 Fe1 N2 46_455 79.84(16) yes
N3 46_455 Fe1 N1 . 98.10(15) yes
N1 46_455 Fe1 N1 . 89.7(2) yes
N2 46_455 Fe1 N1 . 97.23(16) yes
N3 46_455 Fe1 N2 . 104.18(17) yes
N1 46_455 Fe1 N2 . 97.23(16) yes
N2 46_455 Fe1 N2 . 175.9(3) yes
N1 . Fe1 N2 . 79.84(16) yes
N3 46_455 Fe1 N3 . 82.1(2) yes
N1 46_455 Fe1 N3 . 98.10(15) yes
N2 46_455 Fe1 N3 . 104.18(17) yes
N1 . Fe1 N3 . 158.18(16) yes
N2 . Fe1 N3 . 78.98(17) yes
Fe1 . N1 C1 . 127.2(3) yes
Fe1 . N1 C5 . 115.5(3) yes
C1 . N1 C5 . 117.3(4) yes
Fe1 . N2 C6 . 120.7(3) yes
Fe1 . N2 C10 . 119.2(3) yes
C6 . N2 C10 . 120.1(4) yes
Fe1 . N3 C11 . 115.6(3) yes
Fe1 . N3 C12 . 123.1(3) yes
C11 . N3 C12 . 117.6(4) yes
N1 . C1 C2 . 122.7(4) yes
N1 . C1 H11 . 118.4 no
C2 . C1 H11 . 118.9 no
C1 . C2 C3 . 119.5(5) yes
C1 . C2 H21 . 120.3 no
C3 . C2 H21 . 120.2 no
C2 . C3 C4 . 119.5(5) yes
C2 . C3 H31 . 120.3 no
C4 . C3 H31 . 120.2 no
C3 . C4 C5 . 116.7(4) yes
C3 . C4 H41 . 121.8 no
C5 . C4 H41 . 121.5 no
C4 . C5 N1 . 124.4(4) yes
C4 . C5 C6 . 121.7(4) yes
N1 . C5 C6 . 113.9(4) yes
C5 . C6 N2 . 110.0(4) yes
C5 . C6 C7 . 128.2(5) yes
N2 . C6 C7 . 121.7(5) yes
C6 . C7 C8 . 118.6(5) yes
C6 . C7 H71 . 120.2 no
C8 . C7 H71 . 121.2 no
C7 . C8 C9 . 120.3(5) yes
C7 . C8 H81 . 120.6 no
C9 . C8 H81 . 119.1 no
C8 . C9 C10 . 118.0(5) yes
C8 . C9 H91 . 122.3 no
C10 . C9 H91 . 119.7 no
C9 . C10 N2 . 121.4(5) yes
C9 . C10 C11 . 128.1(5) yes
N2 . C10 C11 . 110.4(4) yes
C10 . C11 N3 . 115.3(4) yes
C10 . C11 H111 . 122.0 no
N3 . C11 H111 . 122.7 no
N3 . C12 C13 . 118.1(5) yes
N3 . C12 C21 . 120.6(5) yes
C13 . C12 C21 . 121.3(6) yes
C13 46_455 C13 C12 . 119.6(4) yes
C13 46_455 C13 C14 . 122.5(4) yes
C12 . C13 C14 . 117.9(5) yes
C13 . C14 C15 . 121.6(6) yes
C13 . C14 C19 . 121.0(6) yes
C15 . C14 C19 . 117.3(6) yes
C14 . C15 C16 . 122.3(8) yes
C14 . C15 H151 . 120.6 no
C16 . C15 H151 . 117.1 no
C15 . C16 C17 . 118.4(9) yes
C15 . C16 H161 . 121.1 no
C17 . C16 H161 . 120.6 no
C16 . C17 C18 . 121.6(8) yes
C16 . C17 H171 . 117.6 no
C18 . C17 H171 . 120.9 no
C17 . C18 C19 . 119.9(9) yes
C17 . C18 H181 . 117.6 no
C19 . C18 H181 . 122.5 no
C18 . C19 C14 . 120.4(7) yes
C18 . C19 C20 . 121.6(7) yes
C14 . C19 C20 . 117.9(6) yes
C19 . C20 C21 . 120.4(6) yes
C19 . C20 H201 . 117.8 no
C21 . C20 H201 . 121.8 no
C12 . C21 C20 . 121.0(6) yes
C12 . C21 H211 . 118.3 no
C20 . C21 H211 . 120.4 no
F3 3_555 B1 F3 5_555 108.7(6) yes
F3 3_555 B1 F4 5_555 96.7(6) yes
F4 5_555 B1 F4 3_555 119.41(12) yes
F3 3_555 B1 F1 . 110.2(6) yes
F3 5_555 B1 F1 . 110.2(6) yes
F4 5_555 B1 F1 . 94.4(5) yes
F4 3_555 B1 F1 . 94.4(5) yes
F4 5_555 B1 F2 . 85.6(5) yes
F4 3_555 B1 F2 . 85.6(5) yes
F3 3_555 B1 F3 . 108.7(6) yes
F3 5_555 B1 F3 . 108.7(6) yes
F1 . B1 F3 . 110.2(6) yes
F3 3_555 B1 F4 . 134.6(7) yes
F3 5_555 B1 F4 . 96.7(6) yes
F4 5_555 B1 F4 . 119.41(12) yes
F4 3_555 B1 F4 . 119.41(12) yes
F1 . B1 F4 . 94.4(5) yes
F2 . B1 F4 . 85.6(5) yes
F4 5_555 B2 F4 3_555 110.9(4) yes
F4 5_555 B2 F3 3_555 97.7(7) yes
F3 5_555 B2 F3 3_555 119.88(8) yes
F4 5_555 B2 F1 . 72.0(4) yes
F4 3_555 B2 F1 . 72.0(4) yes
F3 5_555 B2 F1 . 88.0(6) yes
F3 3_555 B2 F1 . 88.0(6) yes
F4 5_555 B2 F2 . 108.0(4) yes
F4 3_555 B2 F2 . 108.0(4) yes
F3 5_555 B2 F2 . 92.0(6) yes
F3 3_555 B2 F2 . 92.0(6) yes
F4 5_555 B2 F3 . 136.9(7) yes
F4 3_555 B2 F3 . 97.7(7) yes
F3 5_555 B2 F3 . 119.88(8) yes
F3 3_555 B2 F3 . 119.88(8) yes
F1 . B2 F3 . 88.0(6) yes
F4 5_555 B2 F4 . 110.9(4) yes
F4 3_555 B2 F4 . 110.9(4) yes
F3 5_555 B2 F4 . 97.7(7) yes
F3 3_555 B2 F4 . 136.9(7) yes
F2 . B2 F3 . 92.0(6) yes
F2 . B2 F4 . 108.0(4) yes
F11 . B11 F12 . 110.0(7) yes
F11 . B11 F13 . 109.9(7) yes
F12 . B11 F13 . 108.4(6) yes
F11 . B11 F14 . 110.0(6) yes
F12 . B11 F14 . 109.5(7) yes
F13 . B11 F14 . 108.9(6) yes
F21 . B21 F22 . 109.1(12) yes
F21 . B21 F23 . 106.5(13) yes
F22 . B21 F23 . 107.9(14) yes
F21 . B21 F24 . 109.4(12) yes
F22 . B21 F24 . 116.4(13) yes
F23 . B21 F24 . 107.1(14) yes

loop_
_geom_bond_atom_site_label_1
_geom_bond_atom_site_label_2
_geom_bond_site_symmetry_2
_geom_bond_distance
_geom_bond_publ_flag
Fe1 N3 46_455 1.987(4) yes
Fe1 N1 46_455 1.983(4) yes
Fe1 N2 46_455 1.901(3) yes
Fe1 N1 . 1.983(4) yes
Fe1 N2 . 1.901(3) yes
Fe1 N3 . 1.987(4) yes
N1 C1 . 1.346(6) yes
N1 C5 . 1.331(6) yes
N2 C6 . 1.332(6) yes
N2 C10 . 1.348(6) yes
N3 C11 . 1.297(6) yes
N3 C12 . 1.422(7) yes
C1 C2 . 1.382(7) yes
C1 H11 . 0.950 no
C2 C3 . 1.378(7) yes
C2 H21 . 0.950 no
C3 C4 . 1.392(7) yes
C3 H31 . 0.950 no
C4 C5 . 1.406(7) yes
C4 H41 . 0.950 no
C5 C6 . 1.498(6) yes
C6 C7 . 1.383(7) yes
C7 C8 . 1.383(8) yes
C7 H71 . 0.950 no
C8 C9 . 1.384(9) yes
C8 H81 . 0.950 no
C9 C10 . 1.395(7) yes
C9 H91 . 0.950 no
C10 C11 . 1.443(8) yes
C11 H111 . 0.950 no
C12 C13 . 1.405(8) yes
C12 C21 . 1.395(8) yes
C13 C13 46_455 1.508(11) yes
C13 C14 . 1.418(8) yes
C14 C15 . 1.435(10) yes
C14 C19 . 1.415(10) yes
C15 C16 . 1.349(11) yes
C15 H151 . 0.950 no
C16 C17 . 1.456(15) yes
C16 H161 . 0.950 no
C17 C18 . 1.333(14) yes
C17 H171 . 0.950 no
C18 C19 . 1.426(11) yes
C18 H181 . 0.950 no
C19 C20 . 1.443(11) yes
C20 C21 . 1.359(9) yes
C20 H201 . 0.950 no
C21 H211 . 0.950 no
B1 F3 3_555 1.409(7) yes
B1 F3 5_555 1.409(7) yes
B1 F4 5_555 1.331(4) yes
B1 F4 3_555 1.331(4) yes
B1 F1 . 1.414(8) yes
B1 F2 . 1.950(12) yes
B1 F3 . 1.409(7) yes
B1 F4 . 1.331(4) yes
B2 F4 5_555 1.395(4) yes
B2 F4 3_555 1.395(4) yes
B2 F3 5_555 1.322(7) yes
B2 F3 3_555 1.322(7) yes
B2 F2 . 1.417(8) yes
B2 F3 . 1.322(7) yes
B2 F4 . 1.395(4) yes
B11 F11 . 1.421(8) yes
B11 F12 . 1.404(8) yes
B11 F13 . 1.406(8) yes
B11 F14 . 1.409(8) yes
B21 F21 . 1.423(9) yes
B21 F22 . 1.434(9) yes
B21 F23 . 1.415(9) yes
B21 F24 . 1.434(9) yes
